data_1555824
loop_
_publ_author_name
'Huang, Lin'
'Ye, Liu'
'Li, Xiao-Hua'
'Li, Zhong-Liang'
'Lin, Jin-Shun'
'Liu, Xin-Yuan'

_publ_section_title
;
 Stereoselective Radical Cyclization Cascades Triggered by Addition of
 Diverse Radicals to Alkynes To Construct 6(5)-6-5 Fused Rings.
;
_journal_issue 20
_journal_name_full 'Organic letters'
_journal_page_first 5284
_journal_page_last 5287
_journal_paper_doi 10.1021/acs.orglett.6b02599
_journal_volume 18
_journal_year 2016
_chemical_formula_moiety 'C27 H28 O9 S'
_chemical_formula_sum 'C27 H28 O9 S'
_chemical_formula_weight 528.55
_space_group_crystal_system triclinic
_space_group_IT_number 2
_space_group_name_Hall '-P 1'
_space_group_name_H-M_alt 'P -1'
_atom_sites_solution_hydrogens geom
_audit_creation_date 2016-05-17
_audit_creation_method
;
Olex2 1.2
(compiled 2015.09.30 svn.r3233 for OlexSys, GUI svn.r5103)
;
_cell_angle_alpha 101.2240(10)
_cell_angle_beta 93.1880(10)
_cell_angle_gamma 112.0500(10)
_cell_formula_units_Z 4
_cell_length_a 9.7672(4)
_cell_length_b 11.7742(4)
_cell_length_c 24.7073(9)
_cell_measurement_reflns_used 9409
_cell_measurement_temperature 100
_cell_measurement_theta_max 67.53
_cell_measurement_theta_min 3.68
_cell_volume 2557.16(17)
_computing_molecular_graphics 'Olex2 (Dolomanov et al., 2009)'
_computing_publication_material 'Olex2 (Dolomanov et al., 2009)'
_computing_structure_refinement 'XL (Sheldrick, 2008)'
_computing_structure_solution 'XT (Sheldrick, 2015)'
_diffrn_ambient_temperature 100
_diffrn_measured_fraction_theta_full 0.977
_diffrn_measured_fraction_theta_max 0.977
_diffrn_measurement_device_type 'Bruker APEX-II CCD'
_diffrn_measurement_method '\f and \w scans'
_diffrn_radiation_type CuK\a
_diffrn_radiation_wavelength 1.54178
_diffrn_reflns_av_R_equivalents 0.0459
_diffrn_reflns_av_unetI/netI 0.0291
_diffrn_reflns_Laue_measured_fraction_full 0.977
_diffrn_reflns_Laue_measured_fraction_max 0.977
_diffrn_reflns_limit_h_max 11
_diffrn_reflns_limit_h_min -11
_diffrn_reflns_limit_k_max 14
_diffrn_reflns_limit_k_min -14
_diffrn_reflns_limit_l_max 29
_diffrn_reflns_limit_l_min -29
_diffrn_reflns_number 47166
_diffrn_reflns_point_group_measured_fraction_full 0.977
_diffrn_reflns_point_group_measured_fraction_max 0.977
_diffrn_reflns_theta_full 67.632
_diffrn_reflns_theta_max 67.632
_diffrn_reflns_theta_min 1.841
_diffrn_standards_number 0
_exptl_absorpt_coefficient_mu 1.588
_exptl_absorpt_correction_T_max 0.5207
_exptl_absorpt_correction_T_min 0.4149
_exptl_absorpt_correction_type multi-scan
_exptl_absorpt_process_details
;
SADABS-2012/1 (Bruker,2012) was used for absorption correction.
wR2(int) was 0.0776 before and 0.0592 after correction.
The Ratio of minimum to maximum transmission is 0.7968.
The \l/2 correction factor is 0.0015.
;
_exptl_crystal_colour colourless
_exptl_crystal_colour_primary colourless
_exptl_crystal_density_diffrn 1.373
_exptl_crystal_description block
_exptl_crystal_F_000 1112
_exptl_crystal_size_max 0.3
_exptl_crystal_size_mid 0.25
_exptl_crystal_size_min 0.25
_refine_diff_density_max 0.564
_refine_diff_density_min -0.398
_refine_diff_density_rms 0.047
_refine_ls_extinction_method none
_refine_ls_goodness_of_fit_ref 1.028
_refine_ls_hydrogen_treatment constr
_refine_ls_matrix_type full
_refine_ls_number_parameters 675
_refine_ls_number_reflns 9050
_refine_ls_number_restraints 0
_refine_ls_restrained_S_all 1.028
_refine_ls_R_factor_all 0.0344
_refine_ls_R_factor_gt 0.0341
_refine_ls_shift/su_max 0.001
_refine_ls_shift/su_mean 0.000
_refine_ls_structure_factor_coef Fsqd
_refine_ls_weighting_details 'w=1/[\s^2^(Fo^2^)+(0.0326P)^2^+1.9183P] where P=(Fo^2^+2Fc^2^)/3'
_refine_ls_weighting_scheme calc
_refine_ls_wR_factor_gt 0.0858
_refine_ls_wR_factor_ref 0.0861
_reflns_Friedel_coverage 0.000
_reflns_number_gt 8920
_reflns_number_total 9050
_reflns_threshold_expression 'I > 2\s(I)'
_cod_data_source_file ol6b02599_si_004.cif
_cod_data_source_block cxy419_0m
_cod_database_code 1555824
_shelx_space_group_comment
;
The symmetry employed for this shelxl refinement is uniquely defined
by the following loop, which should always be used as a source of
symmetry information in preference to the above space-group names.
They are only intended as comments.
;
_olex2_refinement_description
;
1. Fixed Uiso
 At 1.2 times of:
  All C(H) groups, All C(H,H) groups
 At 1.5 times of:
  All C(H,H,H) groups
2.a Ternary CH refined with riding coordinates:
 C13(H13), C8(H8), C39(H39), C41(H41)
2.b Secondary CH2 refined with riding coordinates:
 C27(H27A,H27B), C6(H6A,H6B), C7(H7A,H7B), C29(H29A,H29B), C38(H38A,H38B),
 C37(H37A,H37B)
2.c Aromatic/amide H refined with riding coordinates:
 C22(H22), C16(H16), C19(H19), C23(H23), C17(H17), C20(H20), C15(H15),
 C14(H14), C46(H46), C50(H50), C54(H54), C45(H45), C48(H48), C53(H53), C51(H51),
  C47(H47)
2.d Idealised Me refined as rotating group:
 C26(H26A,H26B,H26C), C3(H3A,H3B,H3C), C24(H24A,H24B,H24C), C1(H1A,H1B,H1C),
 C32(H32A,H32B,H32C), C55(H55A,H55B,H55C), C36(H36A,H36B,H36C), C28(H28A,H28B,
 H28C)
;
_shelx_shelxl_version_number 2014/7
_olex2_submission_special_instructions 'No special instructions were received'

loop_
_space_group_symop_operation_xyz
'x, y, z'
'-x, -y, -z'

loop_
_atom_site_label
_atom_site_type_symbol
_atom_site_fract_x
_atom_site_fract_y
_atom_site_fract_z
_atom_site_U_iso_or_equiv
_atom_site_adp_type
_atom_site_occupancy
_atom_site_site_symmetry_order
_atom_site_calc_flag
_atom_site_refinement_flags_posn
S1 S 0.66325(4) 0.69221(3) 0.33753(2) 0.01557(9) Uani 1 1 d .
O1 O 0.49333(12) 0.07639(10) 0.34104(5) 0.0234(2) Uani 1 1 d .
O5 O 0.20059(12) 0.20513(10) 0.36337(4) 0.0226(2) Uani 1 1 d .
O7 O 0.33771(11) 0.42459(9) 0.47604(4) 0.0168(2) Uani 1 1 d .
O9 O 0.79747(12) 0.66889(10) 0.33486(5) 0.0213(2) Uani 1 1 d .
O3 O 0.80780(12) 0.23692(10) 0.42949(4) 0.0197(2) Uani 1 1 d .
O8 O 0.61802(12) 0.74439(10) 0.29500(4) 0.0211(2) Uani 1 1 d .
O6 O 0.33130(12) 0.26650(10) 0.29486(4) 0.0214(2) Uani 1 1 d .
O2 O 0.70307(12) 0.17797(10) 0.30747(4) 0.0206(2) Uani 1 1 d .
O4 O 0.86615(12) 0.44479(10) 0.44131(4) 0.0204(2) Uani 1 1 d .
C10 C 0.36184(15) 0.43994(13) 0.42982(6) 0.0132(3) Uani 1 1 d .
C26 C -0.0311(2) 0.02542(17) 0.34729(8) 0.0346(4) Uani 1 1 d .
H26A H -0.1024 -0.0462 0.3190 0.052 Uiso 1 1 calc GR
H26B H -0.0827 0.0759 0.3658 0.052 Uiso 1 1 calc GR
H26C H 0.0123 -0.0057 0.3749 0.052 Uiso 1 1 calc GR
C3 C 0.94401(17) 0.26400(15) 0.46552(6) 0.0215(3) Uani 1 1 d .
H3A H 1.0288 0.2874 0.4446 0.032 Uiso 1 1 calc GR
H3B H 0.9362 0.1891 0.4789 0.032 Uiso 1 1 calc GR
H3C H 0.9591 0.3338 0.4974 0.032 Uiso 1 1 calc GR
C9 C 0.43671(15) 0.37062(13) 0.39173(6) 0.0133(3) Uani 1 1 d .
C13 C 0.51091(16) 0.54266(13) 0.33687(6) 0.0141(3) Uani 1 1 d .
H13 H 0.4828 0.4912 0.2976 0.017 Uiso 1 1 calc R
C22 C 0.78468(18) 0.87436(14) 0.49940(6) 0.0214(3) Uani 1 1 d .
H22 H 0.8408 0.8709 0.5312 0.026 Uiso 1 1 calc R
C27 C 0.0883(2) 0.10390(16) 0.32050(7) 0.0313(4) Uani 1 1 d .
H27A H 0.1350 0.0516 0.2990 0.038 Uiso 1 1 calc R
H27B H 0.0460 0.1403 0.2944 0.038 Uiso 1 1 calc R
C5 C 0.64108(16) 0.29912(13) 0.38128(6) 0.0149(3) Uani 1 1 d .
C6 C 0.51790(16) 0.30151(13) 0.41846(6) 0.0151(3) Uani 1 1 d .
H6A H 0.4484 0.2149 0.4184 0.018 Uiso 1 1 calc R
H6B H 0.5628 0.3473 0.4574 0.018 Uiso 1 1 calc R
C16 C 0.18215(17) 0.64152(14) 0.34188(6) 0.0196(3) Uani 1 1 d .
H16 H 0.1353 0.6794 0.3206 0.024 Uiso 1 1 calc R
C19 C 0.61551(17) 0.88093(14) 0.40659(6) 0.0188(3) Uani 1 1 d .
H19 H 0.5564 0.8823 0.3751 0.023 Uiso 1 1 calc R
C23 C 0.76697(17) 0.79059(14) 0.44892(6) 0.0193(3) Uani 1 1 d .
H23 H 0.8124 0.7315 0.4459 0.023 Uiso 1 1 calc R
C25 C 0.31916(16) 0.27707(13) 0.34358(6) 0.0150(3) Uani 1 1 d .
C8 C 0.56555(15) 0.47106(13) 0.37244(6) 0.0137(3) Uani 1 1 d .
H8 H 0.6290 0.5339 0.4066 0.016 Uiso 1 1 calc R
C2 C 0.60128(16) 0.17035(14) 0.34219(6) 0.0162(3) Uani 1 1 d .
C17 C 0.30472(17) 0.61957(13) 0.32505(6) 0.0174(3) Uani 1 1 d .
H17 H 0.3419 0.6436 0.2925 0.021 Uiso 1 1 calc R
C21 C 0.72155(17) 0.96343(14) 0.50416(6) 0.0201(3) Uani 1 1 d .
C20 C 0.63711(17) 0.96543(14) 0.45716(7) 0.0203(3) Uani 1 1 d .
H20 H 0.5936 1.0258 0.4599 0.024 Uiso 1 1 calc R
C4 C 0.78581(16) 0.33737(13) 0.41994(6) 0.0153(3) Uani 1 1 d .
C15 C 0.12751(17) 0.60851(14) 0.38972(6) 0.0194(3) Uani 1 1 d .
H15 H 0.0450 0.6256 0.4017 0.023 Uiso 1 1 calc R
C7 C 0.65682(17) 0.39950(14) 0.34633(6) 0.0167(3) Uani 1 1 d .
H7A H 0.7626 0.4569 0.3490 0.020 Uiso 1 1 calc R
H7B H 0.6165 0.3584 0.3066 0.020 Uiso 1 1 calc R
C24 C 0.7460(2) 1.05674(15) 0.55871(7) 0.0264(4) Uani 1 1 d .
H24A H 0.6985 1.0119 0.5866 0.040 Uiso 1 1 calc GR
H24B H 0.7021 1.1170 0.5535 0.040 Uiso 1 1 calc GR
H24C H 0.8533 1.1020 0.5715 0.040 Uiso 1 1 calc GR
C1 C 0.67339(19) 0.06526(15) 0.26480(7) 0.0256(3) Uani 1 1 d .
H1A H 0.5795 0.0437 0.2409 0.038 Uiso 1 1 calc GR
H1B H 0.6656 -0.0044 0.2823 0.038 Uiso 1 1 calc GR
H1C H 0.7550 0.0800 0.2422 0.038 Uiso 1 1 calc GR
C11 C 0.31468(16) 0.52459(13) 0.40243(6) 0.0139(3) Uani 1 1 d .
C12 C 0.37429(16) 0.56264(13) 0.35518(6) 0.0142(3) Uani 1 1 d .
C18 C 0.68170(16) 0.79427(13) 0.40273(6) 0.0158(3) Uani 1 1 d .
C14 C 0.19367(16) 0.55052(13) 0.41991(6) 0.0166(3) Uani 1 1 d .
H14 H 0.1566 0.5282 0.4527 0.020 Uiso 1 1 calc R
S2 S 0.29821(4) 0.35949(3) 0.16337(2) 0.01499(9) Uani 1 1 d .
O11 O 0.41477(12) 0.00483(10) 0.05732(5) 0.0222(2) Uani 1 1 d .
O13 O 0.32929(12) -0.14325(10) 0.18442(4) 0.0217(2) Uani 1 1 d .
O12 O 0.09247(12) -0.26693(10) 0.14782(5) 0.0255(3) Uani 1 1 d .
O14 O -0.19103(11) -0.15991(9) 0.13635(4) 0.0177(2) Uani 1 1 d .
O16 O -0.15145(11) -0.03468(10) 0.02879(4) 0.0186(2) Uani 1 1 d .
O18 O 0.29292(12) 0.45914(9) 0.20647(4) 0.0206(2) Uani 1 1 d .
O10 O 0.34946(12) -0.19668(10) 0.06222(4) 0.0201(2) Uani 1 1 d .
O17 O 0.43256(11) 0.33591(9) 0.16331(4) 0.0198(2) Uani 1 1 d .
O15 O -0.00857(13) -0.02676(11) 0.20446(4) 0.0304(3) Uani 1 1 d .
C32 C 0.3185(2) -0.21798(16) 0.22530(7) 0.0268(4) Uani 1 1 d .
H32A H 0.2902 -0.3064 0.2062 0.040 Uiso 1 1 calc GR
H32B H 0.2427 -0.2110 0.2486 0.040 Uiso 1 1 calc GR
H32C H 0.4151 -0.1872 0.2488 0.040 Uiso 1 1 calc GR
C39 C 0.16420(15) 0.10333(13) 0.12858(6) 0.0135(3) Uani 1 1 d .
H39 H 0.2007 0.1325 0.0947 0.016 Uiso 1 1 calc R
C55 C 0.20538(19) 0.49591(16) -0.05603(7) 0.0256(3) Uani 1 1 d .
H55A H 0.1341 0.4235 -0.0840 0.038 Uiso 1 1 calc GR
H55B H 0.3026 0.5254 -0.0693 0.038 Uiso 1 1 calc GR
H55C H 0.1693 0.5640 -0.0499 0.038 Uiso 1 1 calc GR
C35 C 0.34182(16) -0.08372(13) 0.07499(6) 0.0155(3) Uani 1 1 d .
C41 C 0.14624(16) 0.21347(13) 0.16707(6) 0.0149(3) Uani 1 1 d .
H41 H 0.1558 0.2028 0.2061 0.018 Uiso 1 1 calc R
C40 C 0.01815(15) -0.01459(13) 0.10839(6) 0.0130(3) Uani 1 1 d .
C29 C -0.26734(18) -0.22311(15) 0.17815(6) 0.0229(3) Uani 1 1 d .
H29A H -0.2758 -0.1605 0.2095 0.027 Uiso 1 1 calc R
H29B H -0.2100 -0.2668 0.1930 0.027 Uiso 1 1 calc R
C46 C -0.27639(18) 0.23924(15) 0.12762(8) 0.0266(4) Uani 1 1 d .
H46 H -0.3674 0.2474 0.1183 0.032 Uiso 1 1 calc R
C33 C 0.20481(16) -0.17697(13) 0.14907(6) 0.0153(3) Uani 1 1 d .
C44 C -0.08676(15) 0.02308(13) 0.07531(6) 0.0143(3) Uani 1 1 d .
C38 C 0.27324(16) 0.05298(13) 0.15115(6) 0.0165(3) Uani 1 1 d .
H38A H 0.2647 0.0493 0.1906 0.020 Uiso 1 1 calc R
H38B H 0.3774 0.1066 0.1484 0.020 Uiso 1 1 calc R
C50 C 0.31199(17) 0.34222(14) 0.05185(6) 0.0190(3) Uani 1 1 d .
H50 H 0.3616 0.2874 0.0543 0.023 Uiso 1 1 calc R
C37 C 0.07545(15) -0.10940(13) 0.07651(6) 0.0142(3) Uani 1 1 d .
H37A H 0.0927 -0.0957 0.0388 0.017 Uiso 1 1 calc R
H37B H 0.0037 -0.1971 0.0731 0.017 Uiso 1 1 calc R
C54 C 0.18621(16) 0.47067(13) 0.09492(6) 0.0181(3) Uani 1 1 d .
H54 H 0.1487 0.5022 0.1265 0.022 Uiso 1 1 calc R
C34 C 0.22509(16) -0.08192(13) 0.11304(6) 0.0147(3) Uani 1 1 d .
C45 C -0.24117(17) 0.14815(15) 0.09416(7) 0.0216(3) Uani 1 1 d .
H45 H -0.3084 0.0937 0.0620 0.026 Uiso 1 1 calc R
C30 C -0.05932(16) -0.06502(13) 0.15604(6) 0.0153(3) Uani 1 1 d .
C48 C -0.04324(18) 0.30922(15) 0.18783(7) 0.0231(3) Uani 1 1 d .
H48 H 0.0233 0.3645 0.2200 0.028 Uiso 1 1 calc R
C43 C -0.10715(16) 0.13579(14) 0.10748(6) 0.0169(3) Uani 1 1 d .
C53 C 0.16849(17) 0.50360(14) 0.04491(6) 0.0198(3) Uani 1 1 d .
H53 H 0.1195 0.5589 0.0426 0.024 Uiso 1 1 calc R
C51 C 0.29092(18) 0.37456(14) 0.00197(6) 0.0211(3) Uani 1 1 d .
H51 H 0.3245 0.3399 -0.0300 0.025 Uiso 1 1 calc R
C36 C 0.46171(18) -0.20515(15) 0.02765(7) 0.0226(3) Uani 1 1 d .
H36A H 0.4480 -0.1765 -0.0061 0.034 Uiso 1 1 calc GR
H36B H 0.4520 -0.2928 0.0173 0.034 Uiso 1 1 calc GR
H36C H 0.5611 -0.1519 0.0484 0.034 Uiso 1 1 calc GR
C49 C 0.25974(16) 0.39082(13) 0.09829(6) 0.0157(3) Uani 1 1 d .
C42 C -0.00432(16) 0.21941(13) 0.15412(6) 0.0169(3) Uani 1 1 d .
C47 C -0.17854(19) 0.31854(15) 0.17470(8) 0.0275(4) Uani 1 1 d .
H47 H -0.2040 0.3796 0.1982 0.033 Uiso 1 1 calc R
C52 C 0.22104(17) 0.45728(14) -0.00210(6) 0.0195(3) Uani 1 1 d .
C28 C -0.41874(19) -0.31590(17) 0.15094(7) 0.0293(4) Uani 1 1 d .
H28A H -0.4092 -0.3776 0.1201 0.044 Uiso 1 1 calc GR
H28B H -0.4748 -0.2717 0.1365 0.044 Uiso 1 1 calc GR
H28C H -0.4718 -0.3593 0.1783 0.044 Uiso 1 1 calc GR

loop_
_atom_site_aniso_label
_atom_site_aniso_U_11
_atom_site_aniso_U_22
_atom_site_aniso_U_33
_atom_site_aniso_U_23
_atom_site_aniso_U_13
_atom_site_aniso_U_12
S1 0.01739(18) 0.01336(17) 0.01512(17) 0.00547(13) 0.00495(13) 0.00373(14)
O1 0.0225(6) 0.0169(5) 0.0255(6) 0.0028(4) 0.0041(4) 0.0030(5)
O5 0.0192(6) 0.0218(5) 0.0140(5) 0.0024(4) -0.0003(4) -0.0048(4)
O7 0.0175(5) 0.0193(5) 0.0132(5) 0.0057(4) 0.0040(4) 0.0057(4)
O9 0.0188(5) 0.0190(5) 0.0263(6) 0.0069(4) 0.0099(4) 0.0058(4)
O3 0.0185(5) 0.0173(5) 0.0230(5) 0.0052(4) -0.0023(4) 0.0070(4)
O8 0.0265(6) 0.0192(5) 0.0171(5) 0.0095(4) 0.0052(4) 0.0054(4)
O6 0.0245(6) 0.0224(5) 0.0126(5) 0.0032(4) 0.0022(4) 0.0045(5)
O2 0.0211(6) 0.0175(5) 0.0201(5) -0.0007(4) 0.0053(4) 0.0063(4)
O4 0.0176(5) 0.0162(5) 0.0231(5) 0.0012(4) 0.0015(4) 0.0039(4)
C10 0.0097(6) 0.0118(6) 0.0137(7) 0.0019(5) -0.0002(5) 0.0004(5)
C26 0.0300(10) 0.0294(9) 0.0277(9) 0.0063(7) -0.0050(7) -0.0051(7)
C3 0.0188(8) 0.0243(8) 0.0221(8) 0.0052(6) -0.0020(6) 0.0098(6)
C9 0.0141(7) 0.0126(7) 0.0122(6) 0.0038(5) 0.0022(5) 0.0038(6)
C13 0.0162(7) 0.0123(7) 0.0128(6) 0.0040(5) 0.0036(5) 0.0037(6)
C22 0.0233(8) 0.0193(7) 0.0189(7) 0.0043(6) -0.0014(6) 0.0060(6)
C27 0.0277(9) 0.0266(9) 0.0203(8) 0.0013(7) -0.0060(7) -0.0074(7)
C5 0.0147(7) 0.0140(7) 0.0160(7) 0.0042(5) 0.0027(6) 0.0053(6)
C6 0.0150(7) 0.0159(7) 0.0156(7) 0.0061(5) 0.0034(6) 0.0061(6)
C16 0.0217(8) 0.0183(7) 0.0209(7) 0.0070(6) 0.0013(6) 0.0092(6)
C19 0.0182(7) 0.0169(7) 0.0208(7) 0.0075(6) 0.0024(6) 0.0050(6)
C23 0.0197(8) 0.0158(7) 0.0222(8) 0.0052(6) 0.0014(6) 0.0066(6)
C25 0.0169(7) 0.0125(7) 0.0154(7) 0.0040(5) 0.0019(6) 0.0052(6)
C8 0.0140(7) 0.0125(7) 0.0136(7) 0.0041(5) 0.0029(5) 0.0034(6)
C2 0.0163(7) 0.0177(7) 0.0160(7) 0.0046(6) 0.0007(6) 0.0082(6)
C17 0.0214(8) 0.0149(7) 0.0153(7) 0.0049(6) 0.0029(6) 0.0060(6)
C21 0.0201(8) 0.0143(7) 0.0213(8) 0.0039(6) 0.0053(6) 0.0013(6)
C20 0.0210(8) 0.0149(7) 0.0252(8) 0.0057(6) 0.0053(6) 0.0065(6)
C4 0.0142(7) 0.0174(7) 0.0153(7) 0.0047(6) 0.0057(6) 0.0062(6)
C15 0.0182(7) 0.0178(7) 0.0236(8) 0.0046(6) 0.0050(6) 0.0084(6)
C7 0.0178(7) 0.0171(7) 0.0171(7) 0.0066(6) 0.0053(6) 0.0072(6)
C24 0.0300(9) 0.0198(8) 0.0232(8) -0.0001(6) 0.0033(7) 0.0055(7)
C1 0.0312(9) 0.0211(8) 0.0217(8) -0.0026(6) 0.0045(7) 0.0107(7)
C11 0.0143(7) 0.0116(6) 0.0130(6) 0.0015(5) 0.0006(5) 0.0030(5)
C12 0.0149(7) 0.0109(6) 0.0133(7) 0.0009(5) 0.0007(5) 0.0026(5)
C18 0.0160(7) 0.0123(7) 0.0169(7) 0.0050(5) 0.0042(6) 0.0022(6)
C14 0.0172(7) 0.0142(7) 0.0167(7) 0.0033(5) 0.0035(6) 0.0045(6)
S2 0.01510(18) 0.01175(17) 0.01507(17) 0.00239(13) 0.00102(13) 0.00244(13)
O11 0.0196(5) 0.0202(5) 0.0295(6) 0.0131(5) 0.0081(5) 0.0066(4)
O13 0.0213(6) 0.0199(5) 0.0219(5) 0.0113(4) -0.0038(4) 0.0037(4)
O12 0.0213(6) 0.0206(6) 0.0309(6) 0.0136(5) -0.0006(5) 0.0011(5)
O14 0.0156(5) 0.0180(5) 0.0141(5) 0.0053(4) 0.0035(4) -0.0002(4)
O16 0.0158(5) 0.0219(5) 0.0159(5) 0.0055(4) -0.0005(4) 0.0048(4)
O18 0.0251(6) 0.0139(5) 0.0174(5) 0.0001(4) 0.0016(4) 0.0038(4)
O10 0.0220(6) 0.0171(5) 0.0238(5) 0.0067(4) 0.0094(4) 0.0088(4)
O17 0.0148(5) 0.0168(5) 0.0250(6) 0.0055(4) -0.0001(4) 0.0034(4)
O15 0.0316(7) 0.0286(6) 0.0134(6) 0.0045(5) 0.0000(5) -0.0068(5)
C32 0.0339(9) 0.0241(8) 0.0224(8) 0.0134(7) -0.0026(7) 0.0085(7)
C39 0.0122(7) 0.0123(7) 0.0142(7) 0.0036(5) 0.0010(5) 0.0027(5)
C55 0.0269(9) 0.0242(8) 0.0226(8) 0.0094(7) 0.0003(7) 0.0051(7)
C35 0.0133(7) 0.0166(7) 0.0159(7) 0.0051(6) -0.0016(5) 0.0049(6)
C41 0.0156(7) 0.0132(7) 0.0144(7) 0.0043(5) 0.0026(5) 0.0034(6)
C40 0.0125(7) 0.0122(7) 0.0120(6) 0.0029(5) 0.0005(5) 0.0023(5)
C29 0.0247(8) 0.0222(8) 0.0174(7) 0.0090(6) 0.0084(6) 0.0015(7)
C46 0.0182(8) 0.0238(8) 0.0434(10) 0.0139(7) 0.0100(7) 0.0107(7)
C33 0.0169(7) 0.0147(7) 0.0148(7) 0.0034(5) 0.0029(6) 0.0065(6)
C44 0.0100(7) 0.0157(7) 0.0169(7) 0.0082(6) 0.0046(5) 0.0020(5)
C38 0.0157(7) 0.0139(7) 0.0174(7) 0.0022(6) -0.0019(6) 0.0042(6)
C50 0.0196(8) 0.0161(7) 0.0219(8) 0.0052(6) 0.0051(6) 0.0070(6)
C37 0.0136(7) 0.0137(7) 0.0136(7) 0.0029(5) 0.0001(5) 0.0039(5)
C54 0.0176(7) 0.0144(7) 0.0202(7) 0.0019(6) 0.0031(6) 0.0049(6)
C34 0.0146(7) 0.0130(7) 0.0157(7) 0.0046(5) 0.0005(5) 0.0043(5)
C45 0.0160(7) 0.0204(8) 0.0300(8) 0.0111(6) 0.0046(6) 0.0061(6)
C30 0.0176(7) 0.0122(7) 0.0144(7) 0.0026(5) 0.0018(6) 0.0044(6)
C48 0.0224(8) 0.0182(8) 0.0269(8) 0.0038(6) 0.0081(6) 0.0060(6)
C43 0.0151(7) 0.0170(7) 0.0200(7) 0.0091(6) 0.0053(6) 0.0050(6)
C53 0.0188(8) 0.0151(7) 0.0245(8) 0.0054(6) 0.0008(6) 0.0056(6)
C51 0.0236(8) 0.0206(8) 0.0192(7) 0.0050(6) 0.0070(6) 0.0081(6)
C36 0.0220(8) 0.0242(8) 0.0255(8) 0.0076(6) 0.0105(6) 0.0116(7)
C49 0.0152(7) 0.0117(7) 0.0168(7) 0.0035(5) 0.0021(5) 0.0014(6)
C42 0.0164(7) 0.0147(7) 0.0206(7) 0.0079(6) 0.0066(6) 0.0049(6)
C47 0.0267(9) 0.0211(8) 0.0397(10) 0.0080(7) 0.0158(7) 0.0127(7)
C52 0.0175(7) 0.0154(7) 0.0201(7) 0.0050(6) 0.0000(6) 0.0002(6)
C28 0.0249(9) 0.0302(9) 0.0230(8) 0.0086(7) 0.0080(7) -0.0020(7)

loop_
_atom_type_symbol
_atom_type_description
_atom_type_scat_dispersion_real
_atom_type_scat_dispersion_imag
_atom_type_scat_source
C C 0.0181 0.0091 'International Tables Vol C Tables 4.2.6.8 and 6.1.1.4'
H H 0.0000 0.0000 'International Tables Vol C Tables 4.2.6.8 and 6.1.1.4'
O O 0.0492 0.0322 'International Tables Vol C Tables 4.2.6.8 and 6.1.1.4'
S S 0.3331 0.5567 'International Tables Vol C Tables 4.2.6.8 and 6.1.1.4'

loop_
_geom_angle_atom_site_label_1
_geom_angle_atom_site_label_2
_geom_angle_atom_site_label_3
_geom_angle
O9 S1 O8 118.79(6)
O9 S1 C13 107.28(6)
O9 S1 C18 108.05(7)
O8 S1 C13 107.72(6)
O8 S1 C18 107.66(7)
C18 S1 C13 106.77(7)
C25 O5 C27 113.99(12)
C4 O3 C3 115.81(11)
C2 O2 C1 115.86(12)
O7 C10 C9 124.06(13)
O7 C10 C11 123.94(13)
C11 C10 C9 111.94(11)
H26A C26 H26B 109.5
H26A C26 H26C 109.5
H26B C26 H26C 109.5
C27 C26 H26A 109.5
C27 C26 H26B 109.5
C27 C26 H26C 109.5
O3 C3 H3A 109.5
O3 C3 H3B 109.5
O3 C3 H3C 109.5
H3A C3 H3B 109.5
H3A C3 H3C 109.5
H3B C3 H3C 109.5
C10 C9 C6 116.94(11)
C10 C9 C25 108.23(11)
C10 C9 C8 107.13(11)
C6 C9 C8 102.17(11)
C25 C9 C6 109.27(11)
C25 C9 C8 113.14(11)
S1 C13 H13 107.7
C8 C13 S1 109.43(10)
C8 C13 H13 107.7
C12 C13 S1 111.28(9)
C12 C13 H13 107.7
C12 C13 C8 112.72(11)
C23 C22 H22 119.4
C23 C22 C21 121.13(14)
C21 C22 H22 119.4
O5 C27 C26 109.29(14)
O5 C27 H27A 109.8
O5 C27 H27B 109.8
C26 C27 H27A 109.8
C26 C27 H27B 109.8
H27A C27 H27B 108.3
C6 C5 C7 106.33(11)
C2 C5 C6 112.52(12)
C2 C5 C7 109.64(11)
C4 C5 C6 107.55(11)
C4 C5 C2 110.71(11)
C4 C5 C7 109.98(12)
C9 C6 C5 104.51(11)
C9 C6 H6A 110.9
C9 C6 H6B 110.9
C5 C6 H6A 110.9
C5 C6 H6B 110.9
H6A C6 H6B 108.9
C17 C16 H16 119.8
C17 C16 C15 120.32(14)
C15 C16 H16 119.8
C20 C19 H19 120.5
C20 C19 C18 119.03(14)
C18 C19 H19 120.5
C22 C23 H23 120.4
C22 C23 C18 119.15(14)
C18 C23 H23 120.4
O5 C25 C9 110.06(11)
O6 C25 O5 124.23(13)
O6 C25 C9 125.69(13)
C9 C8 H8 107.3
C13 C8 C9 112.70(11)
C13 C8 H8 107.3
C7 C8 C9 104.09(11)
C7 C8 C13 117.61(12)
C7 C8 H8 107.3
O1 C2 O2 124.35(13)
O1 C2 C5 126.06(13)
O2 C2 C5 109.56(12)
C16 C17 H17 119.5
C16 C17 C12 120.95(14)
C12 C17 H17 119.5
C22 C21 C20 118.54(14)
C22 C21 C24 120.60(14)
C20 C21 C24 120.85(14)
C19 C20 C21 121.28(14)
C19 C20 H20 119.4
C21 C20 H20 119.4
O3 C4 C5 111.79(12)
O4 C4 O3 124.42(13)
O4 C4 C5 123.70(13)
C16 C15 H15 120.1
C14 C15 C16 119.73(14)
C14 C15 H15 120.1
C5 C7 H7A 110.9
C5 C7 H7B 110.9
C8 C7 C5 104.40(11)
C8 C7 H7A 110.9
C8 C7 H7B 110.9
H7A C7 H7B 108.9
C21 C24 H24A 109.5
C21 C24 H24B 109.5
C21 C24 H24C 109.5
H24A C24 H24B 109.5
H24A C24 H24C 109.5
H24B C24 H24C 109.5
O2 C1 H1A 109.5
O2 C1 H1B 109.5
O2 C1 H1C 109.5
H1A C1 H1B 109.5
H1A C1 H1C 109.5
H1B C1 H1C 109.5
C12 C11 C10 121.64(13)
C14 C11 C10 117.80(12)
C14 C11 C12 119.92(13)
C17 C12 C13 120.08(13)
C17 C12 C11 118.53(13)
C11 C12 C13 121.40(12)
C19 C18 S1 119.26(11)
C19 C18 C23 120.85(14)
C23 C18 S1 119.84(11)
C15 C14 C11 120.46(14)
C15 C14 H14 119.8
C11 C14 H14 119.8
O18 S2 C41 107.70(6)
O18 S2 C49 107.78(6)
O17 S2 O18 118.75(6)
O17 S2 C41 107.29(6)
O17 S2 C49 107.91(7)
C49 S2 C41 106.85(7)
C33 O13 C32 115.44(12)
C30 O14 C29 114.94(11)
C35 O10 C36 115.40(11)
O13 C32 H32A 109.5
O13 C32 H32B 109.5
O13 C32 H32C 109.5
H32A C32 H32B 109.5
H32A C32 H32C 109.5
H32B C32 H32C 109.5
C41 C39 H39 106.9
C41 C39 C40 114.32(12)
C41 C39 C38 117.20(11)
C40 C39 H39 106.9
C38 C39 H39 106.9
C38 C39 C40 104.01(11)
H55A C55 H55B 109.5
H55A C55 H55C 109.5
H55B C55 H55C 109.5
C52 C55 H55A 109.5
C52 C55 H55B 109.5
C52 C55 H55C 109.5
O11 C35 O10 124.29(14)
O11 C35 C34 123.75(13)
O10 C35 C34 111.92(12)
S2 C41 H41 107.9
C39 C41 S2 108.84(10)
C39 C41 H41 107.9
C42 C41 S2 111.08(10)
C42 C41 C39 113.08(12)
C42 C41 H41 107.9
C44 C40 C39 107.05(11)
C44 C40 C37 117.52(11)
C44 C40 C30 107.95(11)
C37 C40 C39 101.46(11)
C30 C40 C39 113.40(11)
C30 C40 C37 109.52(11)
O14 C29 H29A 110.1
O14 C29 H29B 110.1
O14 C29 C28 108.18(12)
H29A C29 H29B 108.4
C28 C29 H29A 110.1
C28 C29 H29B 110.1
C45 C46 H46 120.1
C45 C46 C47 119.86(15)
C47 C46 H46 120.1
O13 C33 C34 110.21(12)
O12 C33 O13 124.06(13)
O12 C33 C34 125.68(13)
O16 C44 C40 123.80(13)
O16 C44 C43 123.74(13)
C43 C44 C40 112.40(12)
C39 C38 H38A 110.9
C39 C38 H38B 110.9
C39 C38 C34 104.08(11)
H38A C38 H38B 109.0
C34 C38 H38A 110.9
C34 C38 H38B 110.9
C51 C50 H50 120.3
C51 C50 C49 119.33(14)
C49 C50 H50 120.3
C40 C37 H37A 111.0
C40 C37 H37B 111.0
C40 C37 C34 103.80(11)
H37A C37 H37B 109.0
C34 C37 H37A 111.0
C34 C37 H37B 111.0
C53 C54 H54 120.4
C53 C54 C49 119.14(14)
C49 C54 H54 120.4
C35 C34 C33 110.95(11)
C35 C34 C38 109.67(12)
C35 C34 C37 108.81(11)
C33 C34 C38 109.63(11)
C33 C34 C37 111.37(11)
C38 C34 C37 106.28(11)
C46 C45 H45 119.8
C46 C45 C43 120.39(15)
C43 C45 H45 119.8
O14 C30 C40 110.75(11)
O15 C30 O14 124.06(13)
O15 C30 C40 125.18(13)
C42 C48 H48 119.7
C47 C48 H48 119.7
C47 C48 C42 120.67(15)
C45 C43 C44 117.67(13)
C45 C43 C42 120.06(14)
C42 C43 C44 121.84(13)
C54 C53 H53 119.3
C54 C53 C52 121.39(14)
C52 C53 H53 119.3
C50 C51 H51 119.4
C50 C51 C52 121.12(14)
C52 C51 H51 119.4
O10 C36 H36A 109.5
O10 C36 H36B 109.5
O10 C36 H36C 109.5
H36A C36 H36B 109.5
H36A C36 H36C 109.5
H36B C36 H36C 109.5
C50 C49 S2 119.61(11)
C50 C49 C54 120.65(14)
C54 C49 S2 119.60(11)
C48 C42 C41 120.51(13)
C48 C42 C43 118.53(14)
C43 C42 C41 120.95(13)
C46 C47 C48 120.41(15)
C46 C47 H47 119.8
C48 C47 H47 119.8
C53 C52 C55 121.33(14)
C53 C52 C51 118.34(14)
C51 C52 C55 120.33(14)
C29 C28 H28A 109.5
C29 C28 H28B 109.5
C29 C28 H28C 109.5
H28A C28 H28B 109.5
H28A C28 H28C 109.5
H28B C28 H28C 109.5

loop_
_geom_bond_atom_site_label_1
_geom_bond_atom_site_label_2
_geom_bond_distance
S1 O9 1.4392(11)
S1 O8 1.4424(11)
S1 C13 1.8259(14)
S1 C18 1.7672(15)
O1 C2 1.2021(19)
O5 C27 1.4639(18)
O5 C25 1.3362(18)
O7 C10 1.2126(17)
O3 C3 1.4502(18)
O3 C4 1.3396(18)
O6 C25 1.2029(18)
O2 C2 1.3380(18)
O2 C1 1.4454(18)
O4 C4 1.2012(18)
C10 C9 1.5207(19)
C10 C11 1.4954(19)
C26 H26A 0.9800
C26 H26B 0.9800
C26 H26C 0.9800
C26 C27 1.472(2)
C3 H3A 0.9800
C3 H3B 0.9800
C3 H3C 0.9800
C9 C6 1.5372(19)
C9 C25 1.5280(19)
C9 C8 1.5421(19)
C13 H13 1.0000
C13 C8 1.5303(19)
C13 C12 1.517(2)
C22 H22 0.9500
C22 C23 1.388(2)
C22 C21 1.393(2)
C27 H27A 0.9900
C27 H27B 0.9900
C5 C6 1.559(2)
C5 C2 1.526(2)
C5 C4 1.523(2)
C5 C7 1.5626(19)
C6 H6A 0.9900
C6 H6B 0.9900
C16 H16 0.9500
C16 C17 1.385(2)
C16 C15 1.388(2)
C19 H19 0.9500
C19 C20 1.387(2)
C19 C18 1.390(2)
C23 H23 0.9500
C23 C18 1.392(2)
C8 H8 1.0000
C8 C7 1.5287(19)
C17 H17 0.9500
C17 C12 1.395(2)
C21 C20 1.396(2)
C21 C24 1.507(2)
C20 H20 0.9500
C15 H15 0.9500
C15 C14 1.384(2)
C7 H7A 0.9900
C7 H7B 0.9900
C24 H24A 0.9800
C24 H24B 0.9800
C24 H24C 0.9800
C1 H1A 0.9800
C1 H1B 0.9800
C1 H1C 0.9800
C11 C12 1.409(2)
C11 C14 1.398(2)
C14 H14 0.9500
S2 O18 1.4416(11)
S2 O17 1.4397(11)
S2 C41 1.8242(14)
S2 C49 1.7695(15)
O11 C35 1.1998(18)
O13 C32 1.4469(18)
O13 C33 1.3353(18)
O12 C33 1.1990(18)
O14 C29 1.4644(17)
O14 C30 1.3340(18)
O16 C44 1.2146(18)
O10 C35 1.3370(18)
O10 C36 1.4472(18)
O15 C30 1.1987(18)
C32 H32A 0.9800
C32 H32B 0.9800
C32 H32C 0.9800
C39 H39 1.0000
C39 C41 1.5251(19)
C39 C40 1.5413(18)
C39 C38 1.5275(19)
C55 H55A 0.9800
C55 H55B 0.9800
C55 H55C 0.9800
C55 C52 1.507(2)
C35 C34 1.521(2)
C41 H41 1.0000
C41 C42 1.518(2)
C40 C44 1.5180(19)
C40 C37 1.5348(19)
C40 C30 1.5312(19)
C29 H29A 0.9900
C29 H29B 0.9900
C29 C28 1.491(2)
C46 H46 0.9500
C46 C45 1.384(2)
C46 C47 1.386(3)
C33 C34 1.5249(19)
C44 C43 1.496(2)
C38 H38A 0.9900
C38 H38B 0.9900
C38 C34 1.5614(19)
C50 H50 0.9500
C50 C51 1.386(2)
C50 C49 1.390(2)
C37 H37A 0.9900
C37 H37B 0.9900
C37 C34 1.5621(19)
C54 H54 0.9500
C54 C53 1.386(2)
C54 C49 1.392(2)
C45 H45 0.9500
C45 C43 1.399(2)
C48 H48 0.9500
C48 C42 1.397(2)
C48 C47 1.392(2)
C43 C42 1.412(2)
C53 H53 0.9500
C53 C52 1.393(2)
C51 H51 0.9500
C51 C52 1.398(2)
C36 H36A 0.9800
C36 H36B 0.9800
C36 H36C 0.9800
C47 H47 0.9500
C28 H28A 0.9800
C28 H28B 0.9800
C28 H28C 0.9800
